data_7028103
loop_
_publ_author_name
'Cui, Yong'
'Chen, Jiu-Tong'
'Long, De-Liang'
'Zheng, Fa-Kun'
'Cheng, Wen-Dan'
'Huang, Jin-Shun'

_publ_section_title
;
 Preparation, structure and preliminary magnetic studies of tri- and
 tetra-nuclear cobalt--lanthanide carboxylate complexes
;
_journal_issue 18
_journal_name_full 'Journal of the Chemical Society, Dalton Transactions'
_journal_page_first 2955
_journal_paper_doi 10.1039/a804132f
_journal_year 1998
_chemical_formula_sum 'C58 H86 Co2 Er2 N4 O22'
_chemical_formula_weight 1643.69
_chemical_name_systematic
; 
 ? 
;
_space_group_IT_number 2
_symmetry_cell_setting triclinic
_symmetry_space_group_name_Hall '-P 1'
_symmetry_space_group_name_H-M 'P -1'
_atom_sites_solution_hydrogens geom
_atom_sites_solution_primary direct
_atom_sites_solution_secondary difmap
_audit_creation_method SHELXL
_cell_angle_alpha 85.5964(8)
_cell_angle_beta 84.5640(7)
_cell_angle_gamma 73.050(7)
_cell_formula_units_Z 1
_cell_length_a 10.9792(2)
_cell_length_b 12.4595(2)
_cell_length_c 13.7959(2)
_cell_measurement_reflns_used 5210
_cell_measurement_temperature 293(2)
_cell_measurement_theta_max 25
_cell_measurement_theta_min 1.48
_cell_volume 1794.72(8)
_computing_cell_refinement 'Siemens SMART & SAINT'
_computing_data_collection 'Siemens SMART'
_computing_data_reduction 'Siemens XPREP'
_computing_molecular_graphics 'Siemens SHELXTL'
_computing_publication_material 'Siemens SHELXTL'
_computing_structure_refinement 'Siemens SHELXTL'
_computing_structure_solution 'Siemens SHELXTL'
_diffrn_ambient_temperature 293(2)
_diffrn_measurement_device 'Siemens SMART CCD'
_diffrn_measurement_method \w
_diffrn_radiation_monochromator graphite
_diffrn_radiation_source 'fine-focus sealed tube'
_diffrn_radiation_type MoK\a
_diffrn_radiation_wavelength 0.71073
_diffrn_reflns_av_R_equivalents 0.0352
_diffrn_reflns_av_sigmaI/netI 0.0714
_diffrn_reflns_limit_h_max 7
_diffrn_reflns_limit_h_min -13
_diffrn_reflns_limit_k_max 14
_diffrn_reflns_limit_k_min -14
_diffrn_reflns_limit_l_max 16
_diffrn_reflns_limit_l_min -16
_diffrn_reflns_number 9240
_diffrn_reflns_theta_max 25.04
_diffrn_reflns_theta_min 1.48
_diffrn_standards_decay_% none
_diffrn_standards_interval_count none
_diffrn_standards_interval_time none
_diffrn_standards_number none
_exptl_absorpt_coefficient_mu 2.838
_exptl_absorpt_correction_T_max 1.0000
_exptl_absorpt_correction_T_min 0.5947
_exptl_absorpt_correction_type empirical
_exptl_crystal_colour red-brown
_exptl_crystal_density_diffrn 1.521
_exptl_crystal_description prism
_exptl_crystal_F_000 828
_exptl_crystal_size_max 0.30
_exptl_crystal_size_mid 0.15
_exptl_crystal_size_min 0.05
_refine_diff_density_max 1.860
_refine_diff_density_min -2.124
_refine_diff_density_rms 0.162
_refine_ls_extinction_method none
_refine_ls_goodness_of_fit_all 1.047
_refine_ls_goodness_of_fit_obs 1.053
_refine_ls_hydrogen_treatment constr
_refine_ls_matrix_type full
_refine_ls_number_parameters 397
_refine_ls_number_reflns 6234
_refine_ls_number_restraints 0
_refine_ls_restrained_S_all 1.146
_refine_ls_restrained_S_obs 1.053
_refine_ls_R_factor_all 0.0668
_refine_ls_R_factor_obs 0.0498
_refine_ls_shift/esd_max 0.002
_refine_ls_shift/esd_mean 0.000
_refine_ls_structure_factor_coef Fsqd
_refine_ls_weighting_details 'w=1/[\s^2^(Fo^2^)+(0.0740P)^2^+0.0000P] where P=(Fo^2^+2Fc^2^)/3'
_refine_ls_weighting_scheme calc
_refine_ls_wR_factor_all 0.1442
_refine_ls_wR_factor_obs 0.1195
_reflns_number_observed 5140
_reflns_number_total 6240
_reflns_observed_criterion >2sigma(I)
_cod_data_source_file f804132sup1.cif
_cod_data_source_block ecv-compound2
_cod_depositor_comments
;
The following automatic conversions were performed:

'_refine_ls_weighting_scheme' value 'calc
w=1/[\s^2^(Fo^2^)+(0.0740P)^2^+0.0000P] where P=(Fo^2^+2Fc^2^)/3' was
changed to 'calc'. New tag '_refine_ls_weighting_details' was
created. The value of the new tag was set to
'w=1/[\s^2^(Fo^2^)+(0.0740P)^2^+0.0000P] where P=(Fo^2^+2Fc^2^)/3'.

Automatic conversion script
Id: cif_fix_values 3143 2015-03-26 13:38:13Z robertas 
;
_cod_original_cell_volume 1794.72(5)
_cod_original_sg_symbol_H-M P-1
_cod_database_code 7028103

loop_
_symmetry_equiv_pos_as_xyz
'x, y, z'
'-x, -y, -z'

loop_
_atom_site_aniso_label
_atom_site_aniso_U_11
_atom_site_aniso_U_22
_atom_site_aniso_U_33
_atom_site_aniso_U_23
_atom_site_aniso_U_13
_atom_site_aniso_U_12
Er 0.0367(2) 0.0363(2) 0.0284(2) 0.00495(11) -0.00856(12) -0.00363(13)
Co 0.0452(6) 0.0423(5) 0.0377(5) 0.0017(4) -0.0169(4) -0.0036(4)
O42 0.061(3) 0.059(3) 0.036(3) 0.005(2) 0.006(2) -0.005(3)
O1 0.073(4) 0.090(4) 0.048(3) -0.009(3) -0.021(3) -0.025(4)
O2 0.067(4) 0.094(4) 0.060(4) -0.010(3) 0.002(3) -0.042(4)
O3 0.081(5) 0.131(7) 0.133(7) -0.044(5) -0.018(5) -0.058(5)
O11 0.052(4) 0.089(4) 0.065(4) -0.007(3) -0.007(3) -0.034(3)
O12 0.064(4) 0.070(4) 0.055(3) 0.020(3) -0.012(3) -0.017(3)
O21 0.049(3) 0.074(4) 0.031(3) 0.004(2) -0.004(2) -0.006(3)
O22 0.048(3) 0.063(3) 0.043(3) 0.005(2) -0.014(2) 0.002(3)
O31 0.077(4) 0.034(3) 0.051(3) 0.008(2) -0.024(3) 0.002(3)
O32 0.072(4) 0.050(3) 0.060(3) -0.010(2) -0.037(3) 0.002(3)
O41 0.074(4) 0.033(3) 0.049(3) 0.005(2) -0.005(3) 0.003(2)
N1 0.057(5) 0.065(4) 0.069(5) -0.011(4) -0.020(4) -0.014(4)
N2 0.047(4) 0.041(3) 0.038(3) -0.004(2) -0.014(3) 0.000(3)
C51 0.047(5) 0.065(5) 0.054(5) -0.012(4) -0.015(4) -0.011(4)
C52 0.057(6) 0.098(7) 0.074(7) -0.027(6) -0.026(5) -0.006(5)
C53 0.092(8) 0.095(8) 0.052(6) -0.027(5) -0.041(6) 0.039(7)
C54 0.099(8) 0.053(5) 0.035(4) -0.008(4) -0.022(5) 0.021(5)
C55 0.181(15) 0.057(6) 0.045(6) 0.008(5) -0.012(7) 0.016(8)
C56 0.204(18) 0.053(6) 0.064(7) 0.013(5) 0.016(9) -0.021(9)
C57 0.125(11) 0.066(6) 0.098(9) -0.016(6) 0.027(8) -0.037(7)
C58 0.096(8) 0.057(5) 0.061(6) 0.003(4) -0.005(5) -0.021(5)
C59 0.078(6) 0.036(4) 0.038(4) -0.004(3) -0.013(4) 0.002(4)
C11 0.043(4) 0.053(4) 0.043(4) -0.007(3) -0.006(3) -0.015(4)
C12 0.060(5) 0.077(6) 0.065(5) 0.012(4) -0.013(4) -0.039(5)
C13 0.122(12) 0.290(22) 0.106(11) -0.039(12) 0.049(9) -0.123(14)
C14 0.114(12) 0.111(11) 0.257(20) 0.102(12) 0.001(13) -0.033(9)
C15 0.080(8) 0.172(13) 0.136(11) 0.009(9) -0.026(8) -0.082(9)
C21 0.051(4) 0.045(4) 0.035(4) 0.001(3) -0.008(3) -0.013(3)
C22 0.051(5) 0.062(5) 0.037(4) 0.004(3) 0.003(3) -0.008(4)
C23 0.205(19) 0.160(14) 0.256(21) -0.162(15) 0.166(17) -0.104(14)
C24 0.161(15) 0.127(11) 0.115(11) 0.037(9) 0.066(11) 0.010(11)
C25 0.058(7) 0.269(21) 0.123(11) -0.046(12) 0.024(7) -0.045(10)
C31 0.048(4) 0.039(4) 0.038(4) 0.002(3) -0.011(3) -0.009(3)
C32 0.072(6) 0.041(4) 0.054(5) -0.007(3) -0.029(4) -0.007(4)
C33 0.085(8) 0.122(10) 0.096(8) -0.049(7) -0.015(7) 0.008(7)
C34 0.187(15) 0.040(5) 0.129(10) 0.010(6) -0.045(10) -0.030(7)
C35 0.099(8) 0.089(7) 0.115(9) -0.047(6) -0.055(7) -0.007(6)
C41 0.040(4) 0.041(4) 0.038(4) 0.000(3) -0.005(3) -0.005(3)
C42 0.085(7) 0.048(4) 0.039(4) -0.004(3) 0.016(4) -0.003(4)
C43 0.270(22) 0.059(7) 0.094(9) -0.007(6) 0.037(11) 0.036(10)
C44 0.188(17) 0.147(13) 0.082(9) -0.055(9) -0.036(10) -0.025(12)
C45 0.107(11) 0.144(12) 0.121(11) -0.036(9) 0.066(9) -0.014(9)

loop_
_atom_site_label
_atom_site_type_symbol
_atom_site_fract_x
_atom_site_fract_y
_atom_site_fract_z
_atom_site_U_iso_or_equiv
_atom_site_thermal_displace_type
_atom_site_occupancy
_atom_site_calc_flag
_atom_site_refinement_flags
Er Er 1.00332(3) 0.14543(2) 1.35480(2) 0.03520(13) Uani 1 d .
Co Co 0.79592(9) 0.27455(8) 1.13595(7) 0.0429(2) Uani 1 d .
O42 O 1.1243(5) -0.1673(4) 1.5064(3) 0.0559(14) Uani 1 d .
O1 O 1.1041(6) 0.2211(5) 1.4702(4) 0.069(2) Uani 1 d .
O2 O 1.1984(6) 0.1979(5) 1.3285(4) 0.070(2) Uani 1 d .
O3 O 1.2722(7) 0.2785(7) 1.4329(6) 0.107(3) Uani 1 d .
O11 O 0.8375(5) 0.1047(5) 1.3012(4) 0.066(2) Uani 1 d .
O12 O 0.6909(6) 0.1847(5) 1.2007(4) 0.064(2) Uani 1 d .
O21 O 1.0757(5) 0.1163(4) 1.1952(3) 0.0545(13) Uani 1 d .
O22 O 0.9647(5) 0.2092(4) 1.0734(4) 0.0551(13) Uani 1 d .
O31 O 0.9083(6) 0.3221(4) 1.3047(4) 0.0572(14) Uani 1 d .
O32 O 0.7739(6) 0.4158(4) 1.1994(4) 0.062(2) Uani 1 d .
O41 O 1.1013(6) -0.0285(4) 1.3950(4) 0.0561(14) Uani 1 d .
N1 N 1.1938(7) 0.2334(6) 1.4115(6) 0.063(2) Uani 1 d .
N2 N 0.6877(6) 0.3339(5) 1.0172(4) 0.0441(14) Uani 1 d .
C51 C 0.5861(8) 0.3004(7) 1.0114(6) 0.055(2) Uani 1 d .
H51A H 0.5720(8) 0.2448(7) 1.0563(6) 0.066 Uiso 1 calc R
C52 C 0.4975(9) 0.3435(9) 0.9413(7) 0.077(3) Uani 1 d .
H52A H 0.4277(9) 0.3160(9) 0.9389(7) 0.093 Uiso 1 calc R
C53 C 0.5156(12) 0.4253(10) 0.8776(7) 0.090(4) Uani 1 d .
H53A H 0.4560(12) 0.4568(10) 0.8322(7) 0.108 Uiso 1 calc R
C54 C 0.6233(11) 0.4639(7) 0.8787(6) 0.070(3) Uani 1 d .
C55 C 0.6496(16) 0.5492(9) 0.8153(7) 0.105(5) Uani 1 d .
H55A H 0.5930(16) 0.5821(9) 0.7681(7) 0.126 Uiso 1 calc R
C56 C 0.7500(19) 0.5849(9) 0.8193(9) 0.113(6) Uani 1 d .
H56A H 0.7615(19) 0.6431(9) 0.7765(9) 0.136 Uiso 1 calc R
C57 C 0.8422(13) 0.5353(9) 0.8887(9) 0.096(4) Uani 1 d .
H57A H 0.9153(13) 0.5583(9) 0.8903(9) 0.115 Uiso 1 calc R
C58 C 0.8179(11) 0.4510(7) 0.9541(7) 0.072(3) Uani 1 d .
H58A H 0.8752(11) 0.4184(7) 1.0009(7) 0.086 Uiso 1 calc R
C59 C 0.7113(9) 0.4153(6) 0.9506(5) 0.054(2) Uani 1 d .
C11 C 0.7299(7) 0.1182(6) 1.2728(5) 0.046(2) Uani 1 d .
C12 C 0.6430(9) 0.0558(8) 1.3254(6) 0.063(2) Uani 1 d .
C13 C 0.5852(15) 0.1194(16) 1.4182(10) 0.161(7) Uani 1 d .
H13A H 0.5383(15) 0.1951(16) 1.4002(10) 0.193 Uiso 1 calc R
H13B H 0.6525(15) 0.1202(16) 1.4575(10) 0.193 Uiso 1 calc R
H13C H 0.5287(15) 0.0823(16) 1.4546(10) 0.193 Uiso 1 calc R
C14 C 0.7136(15) -0.0582(11) 1.3518(13) 0.167(8) Uani 1 d .
H14A H 0.6566(15) -0.0966(11) 1.3852(13) 0.201 Uiso 1 calc R
H14B H 0.7784(15) -0.0575(11) 1.3937(13) 0.201 Uiso 1 calc R
H14C H 0.7530(15) -0.0962(11) 1.2939(13) 0.201 Uiso 1 calc R
C15 C 0.5335(12) 0.0589(13) 1.2665(10) 0.119(5) Uani 1 d .
H15A H 0.4883(12) 0.1356(13) 1.2500(10) 0.143 Uiso 1 calc R
H15B H 0.4765(12) 0.0232(13) 1.3039(10) 0.143 Uiso 1 calc R
H15C H 0.5657(12) 0.0200(13) 1.2078(10) 0.143 Uiso 1 calc R
C21 C 1.0659(7) 0.1468(6) 1.1065(5) 0.044(2) Uani 1 d .
C22 C 1.1807(8) 0.1073(7) 1.0338(5) 0.053(2) Uani 1 d .
C23 C 1.1856(18) 0.0002(13) 1.0003(13) 0.200(11) Uani 1 d .
H23A H 1.1855(18) -0.0520(13) 1.0551(13) 0.240 Uiso 1 calc R
H23B H 1.2621(18) -0.0267(13) 0.9586(13) 0.240 Uiso 1 calc R
H23C H 1.1125(18) 0.0075(13) 0.9645(13) 0.240 Uiso 1 calc R
C24 C 1.1805(16) 0.1949(12) 0.9526(10) 0.153(7) Uani 1 d .
H24A H 1.1772(16) 0.2646(12) 0.9796(10) 0.184 Uiso 1 calc R
H24B H 1.1074(16) 0.2052(12) 0.9162(10) 0.184 Uiso 1 calc R
H24C H 1.2569(16) 0.1709(12) 0.9103(10) 0.184 Uiso 1 calc R
C25 C 1.3015(12) 0.1006(16) 1.0813(11) 0.151(7) Uani 1 d .
H25A H 1.2967(12) 0.1730(16) 1.1034(11) 0.181 Uiso 1 calc R
H25B H 1.3737(12) 0.0776(16) 1.0348(11) 0.181 Uiso 1 calc R
H25C H 1.3107(12) 0.0469(16) 1.1358(11) 0.181 Uiso 1 calc R
C31 C 0.8343(7) 0.4120(5) 1.2738(5) 0.042(2) Uani 1 d .
C32 C 0.8137(9) 0.5202(6) 1.3250(6) 0.056(2) Uani 1 d .
C33 C 0.6849(11) 0.5420(11) 1.3824(8) 0.106(4) Uani 1 d .
H33A H 0.6869(11) 0.4819(11) 1.4308(8) 0.128 Uiso 1 calc R
H33B H 0.6201(11) 0.5461(11) 1.3390(8) 0.128 Uiso 1 calc R
H33C H 0.6661(11) 0.6117(11) 1.4139(8) 0.128 Uiso 1 calc R
C34 C 0.8093(15) 0.6155(8) 1.2491(9) 0.118(5) Uani 1 d .
H34A H 0.8906(15) 0.6023(8) 1.2123(9) 0.142 Uiso 1 calc R
H34B H 0.7902(15) 0.6850(8) 1.2808(9) 0.142 Uiso 1 calc R
H34C H 0.7442(15) 0.6195(8) 1.2059(9) 0.142 Uiso 1 calc R
C35 C 0.9186(11) 0.5082(9) 1.3926(8) 0.100(4) Uani 1 d .
H35A H 0.9193(11) 0.4474(9) 1.4399(8) 0.120 Uiso 1 calc R
H35B H 0.9033(11) 0.5767(9) 1.4254(8) 0.120 Uiso 1 calc R
H35C H 0.9996(11) 0.4930(9) 1.3553(8) 0.120 Uiso 1 calc R
C41 C 1.1400(7) -0.1303(6) 1.4207(5) 0.041(2) Uani 1 d .
C42 C 1.2136(9) -0.2119(7) 1.3431(6) 0.062(2) Uani 1 d .
C43 C 1.2585(18) -0.3278(9) 1.3852(9) 0.162(8) Uani 1 d .
H43A H 1.1864(18) -0.3521(9) 1.4122(9) 0.194 Uiso 1 calc R
H43B H 1.3137(18) -0.3301(9) 1.4358(9) 0.194 Uiso 1 calc R
H43D H 1.3045(18) -0.3767(9) 1.3352(9) 0.194 Uiso 1 calc R
C44 C 1.1230(16) -0.2062(12) 1.2659(9) 0.140(6) Uani 1 d .
H44A H 1.0944(16) -0.1305(12) 1.2390(9) 0.168 Uiso 1 calc R
H44D H 1.0509(16) -0.2293(12) 1.2945(9) 0.168 Uiso 1 calc R
H44B H 1.1661(16) -0.2552(12) 1.2151(9) 0.168 Uiso 1 calc R
C45 C 1.3248(13) -0.1734(12) 1.3011(10) 0.132(6) Uani 1 d .
H45D H 1.2950(13) -0.0980(12) 1.2738(10) 0.159 Uiso 1 calc R
H45A H 1.3709(13) -0.2220(12) 1.2509(10) 0.159 Uiso 1 calc R
H45B H 1.3802(13) -0.1754(12) 1.3514(10) 0.159 Uiso 1 calc R

loop_
_atom_type_symbol
_atom_type_description
_atom_type_scat_dispersion_real
_atom_type_scat_dispersion_imag
_atom_type_scat_source
C C 0.0033 0.0016 'International Tables Vol C Tables 4.2.6.8 and 6.1.1.4'
H H 0.0000 0.0000 'International Tables Vol C Tables 4.2.6.8 and 6.1.1.4'
N N 0.0061 0.0033 'International Tables Vol C Tables 4.2.6.8 and 6.1.1.4'
O O 0.0106 0.0060 'International Tables Vol C Tables 4.2.6.8 and 6.1.1.4'
Co Co 0.3494 0.9721 'International Tables Vol C Tables 4.2.6.8 and 6.1.1.4'
Er Er -0.2586 4.9576 'International Tables Vol C Tables 4.2.6.8 and 6.1.1.4'

loop_
_geom_angle_atom_site_label_1
_geom_angle_atom_site_label_2
_geom_angle_atom_site_label_3
_geom_angle
_geom_angle_site_symmetry_1
_geom_angle_site_symmetry_3
O41 Er O11 94.1(2) . .
O41 Er O31 176.6(2) . .
O11 Er O31 85.7(2) . .
O41 Er O42 92.9(2) . 2_758
O11 Er O42 81.5(2) . 2_758
O31 Er O42 90.4(2) . 2_758
O41 Er O21 90.3(2) . .
O11 Er O21 80.2(2) . .
O31 Er O21 86.3(2) . .
O42 Er O21 161.6(2) 2_758 .
O41 Er O2 93.3(2) . .
O11 Er O2 152.1(2) . .
O31 Er O2 85.4(2) . .
O42 Er O2 124.9(2) 2_758 .
O21 Er O2 72.9(2) . .
O41 Er O1 94.1(2) . .
O11 Er O1 153.2(2) . .
O31 Er O1 87.5(2) . .
O42 Er O1 72.6(2) 2_758 .
O21 Er O1 125.2(2) . .
O2 Er O1 52.3(2) . .
O41 Er N1 95.3(2) . .
O11 Er N1 170.6(2) . .
O31 Er N1 84.9(2) . .
O42 Er N1 98.7(2) 2_758 .
O21 Er N1 99.0(2) . .
O2 Er N1 26.2(2) . .
O1 Er N1 26.2(2) . .
O22 Co O12 123.0(2) . .
O22 Co O32 115.2(3) . .
O12 Co O32 112.9(3) . .
O22 Co N2 102.1(2) . .
O12 Co N2 97.3(2) . .
O32 Co N2 100.4(2) . .
C41 O42 Er 145.7(5) . 2_758
N1 O1 Er 95.5(4) . .
N1 O2 Er 95.9(5) . .
C11 O11 Er 159.8(6) . .
C11 O12 Co 120.3(5) . .
C21 O21 Er 149.1(5) . .
C21 O22 Co 131.7(5) . .
C31 O31 Er 166.7(5) . .
C31 O32 Co 117.9(4) . .
C41 O41 Er 170.8(5) . .
O3 N1 O2 121.3(9) . .
O3 N1 O1 122.6(8) . .
O2 N1 O1 116.1(7) . .
O3 N1 Er 175.5(7) . .
O2 N1 Er 57.9(4) . .
O1 N1 Er 58.3(4) . .
C51 N2 C59 119.2(7) . .
C51 N2 Co 118.1(5) . .
C59 N2 Co 122.4(5) . .
N2 C51 C52 123.7(9) . .
C53 C52 C51 118.5(10) . .
C52 C53 C54 120.8(9) . .
C53 C54 C55 124.7(11) . .
C53 C54 C59 118.1(9) . .
C55 C54 C59 117.2(12) . .
C56 C55 C54 123.2(13) . .
C55 C56 C57 120.9(11) . .
C58 C57 C56 117.4(12) . .
C59 C58 C57 121.4(11) . .
C58 C59 N2 120.5(7) . .
C58 C59 C54 119.8(9) . .
N2 C59 C54 119.7(9) . .
O11 C11 O12 121.4(7) . .
O11 C11 C12 119.6(7) . .
O12 C11 C12 119.0(7) . .
C14 C12 C11 110.7(9) . .
C14 C12 C15 111.3(11) . .
C11 C12 C15 111.6(8) . .
C14 C12 C13 109.9(12) . .
C11 C12 C13 106.3(8) . .
C15 C12 C13 106.9(10) . .
O21 C21 O22 123.5(7) . .
O21 C21 C22 119.5(6) . .
O22 C21 C22 117.1(6) . .
C23 C22 C24 113.3(12) . .
C23 C22 C25 110.5(12) . .
C24 C22 C25 102.3(11) . .
C23 C22 C21 110.2(8) . .
C24 C22 C21 110.7(8) . .
C25 C22 C21 109.5(7) . .
O31 C31 O32 121.2(6) . .
O31 C31 C32 120.8(6) . .
O32 C31 C32 118.0(6) . .
C34 C32 C33 108.9(9) . .
C34 C32 C35 111.2(9) . .
C33 C32 C35 110.6(8) . .
C34 C32 C31 109.0(7) . .
C33 C32 C31 106.6(8) . .
C35 C32 C31 110.5(7) . .
O41 C41 O42 123.0(6) . .
O41 C41 C42 117.6(6) . .
O42 C41 C42 119.3(6) . .
C43 C42 C45 109.9(11) . .
C43 C42 C44 110.1(11) . .
C45 C42 C44 110.5(10) . .
C43 C42 C41 111.4(7) . .
C45 C42 C41 108.0(8) . .
C44 C42 C41 106.9(8) . .

loop_
_geom_bond_atom_site_label_1
_geom_bond_atom_site_label_2
_geom_bond_distance
_geom_bond_site_symmetry_2
Er O41 2.174(5) .
Er O11 2.229(6) .
Er O31 2.231(5) .
Er O42 2.248(5) 2_758
Er O21 2.287(5) .
Er O2 2.404(6) .
Er O1 2.412(5) .
Er N1 2.822(8) .
Co O22 1.940(5) .
Co O12 1.946(6) .
Co O32 1.967(5) .
Co N2 2.077(6) .
O42 C41 1.250(8) .
O42 Er 2.248(5) 2_758
O1 N1 1.252(9) .
O2 N1 1.250(9) .
O3 N1 1.226(9) .
O11 C11 1.240(9) .
O12 C11 1.267(9) .
O21 C21 1.258(8) .
O22 C21 1.259(8) .
O31 C31 1.248(8) .
O32 C31 1.264(8) .
O41 C41 1.250(8) .
N2 C51 1.311(10) .
N2 C59 1.380(10) .
C51 C52 1.402(12) .
C52 C53 1.341(15) .
C53 C54 1.40(2) .
C54 C55 1.40(2) .
C54 C59 1.427(12) .
C55 C56 1.31(2) .
C56 C57 1.43(2) .
C57 C58 1.401(13) .
C58 C59 1.374(13) .
C11 C12 1.503(11) .
C12 C14 1.443(15) .
C12 C15 1.504(14) .
C12 C13 1.54(2) .
C21 C22 1.521(10) .
C22 C23 1.430(14) .
C22 C24 1.503(13) .
C22 C25 1.51(2) .
C31 C32 1.519(10) .
C32 C34 1.515(13) .
C32 C33 1.516(14) .
C32 C35 1.516(12) .
C41 C42 1.535(10) .
C42 C43 1.476(13) .
C42 C45 1.49(2) .
C42 C44 1.51(2) .
